data_1556982
loop_
_publ_author_name
'Kataoka, K.'

_publ_section_title
;
 Oxide single crystals with high lithium-ion conductivity as solid
 electrolytes for all-solid-state lithium secondary battery applications
;
_journal_name_full 'Journal of the Ceramic Society of Japan'
_journal_page_first 7
_journal_page_last 18
_journal_paper_doi 10.2109/jcersj2.19094
_journal_volume 128
_journal_year 2020
_chemical_formula_sum 'La3 Li6.5 O12 Ta0.5 Zr1.5'
_chemical_name_common Li6.5La3Zr1.5Ta0.5O12
_space_group_IT_number 230
_space_group_name_Hall '-I 4bd 2c 3'
_space_group_name_H-M_alt 'I a -3 d'
_cell_angle_alpha 90
_cell_angle_beta 90
_cell_angle_gamma 90
_cell_formula_units_Z 8
_cell_length_a 12.9445(6)
_cell_length_b 12.9445(6)
_cell_length_c 12.9445(6)
_cell_volume 2168.98(17)
_cod_data_source_file Li6.5La3Zr1.5Ta0.5O12_N.cif
_cod_data_source_block Li6.5La3Zr1.5Ta0.5O12
_cod_original_formula_sum 'Li6.5 La3 Zr1.5 Ta0.5 O12'
_cod_database_code 1556982

loop_
_space_group_symop_id
_space_group_symop_operation_xyz
1 x,y,z
2 -x,-y,-z
3 -x+1/2,-y,z+1/2
4 x+1/2,y,-z+1/2
5 -x,y+1/2,-z+1/2
6 x,-y+1/2,z+1/2
7 x+1/2,-y+1/2,-z
8 -x+1/2,y+1/2,z
9 z,x,y
10 -z,-x,-y
11 z+1/2,-x+1/2,-y
12 -z+1/2,x+1/2,y
13 -z+1/2,-x,y+1/2
14 z+1/2,x,-y+1/2
15 -z,x+1/2,-y+1/2
16 z,-x+1/2,y+1/2
17 y,z,x
18 -y,-z,-x
19 -y,z+1/2,-x+1/2
20 y,-z+1/2,x+1/2
21 y+1/2,-z+1/2,-x
22 -y+1/2,z+1/2,x
23 -y+1/2,-z,x+1/2
24 y+1/2,z,-x+1/2
25 y+3/4,x+1/4,-z+1/4
26 -y+1/4,-x+3/4,z+3/4
27 -y+3/4,-x+3/4,-z+3/4
28 y+1/4,x+1/4,z+1/4
29 y+1/4,-x+1/4,z+3/4
30 -y+3/4,x+3/4,-z+1/4
31 -y+1/4,x+3/4,z+1/4
32 y+3/4,-x+1/4,-z+3/4
33 x+3/4,z+1/4,-y+1/4
34 -x+1/4,-z+3/4,y+3/4
35 -x+1/4,z+3/4,y+1/4
36 x+3/4,-z+1/4,-y+3/4
37 -x+3/4,-z+3/4,-y+3/4
38 x+1/4,z+1/4,y+1/4
39 x+1/4,-z+1/4,y+3/4
40 -x+3/4,z+3/4,-y+1/4
41 z+3/4,y+1/4,-x+1/4
42 -z+1/4,-y+3/4,x+3/4
43 z+1/4,-y+1/4,x+3/4
44 -z+3/4,y+3/4,-x+1/4
45 -z+1/4,y+3/4,x+1/4
46 z+3/4,-y+1/4,-x+3/4
47 -z+3/4,-y+3/4,-x+3/4
48 z+1/4,y+1/4,x+1/4
49 x+1/2,y+1/2,z+1/2
50 -x+1/2,-y+1/2,-z+1/2
51 -x,-y+1/2,z
52 x,y+1/2,-z
53 -x+1/2,y,-z
54 x+1/2,-y,z
55 x,-y,-z+1/2
56 -x,y,z+1/2
57 z+1/2,x+1/2,y+1/2
58 -z+1/2,-x+1/2,-y+1/2
59 z,-x,-y+1/2
60 -z,x,y+1/2
61 -z,-x+1/2,y
62 z,x+1/2,-y
63 -z+1/2,x,-y
64 z+1/2,-x,y
65 y+1/2,z+1/2,x+1/2
66 -y+1/2,-z+1/2,-x+1/2
67 -y+1/2,z,-x
68 y+1/2,-z,x
69 y,-z,-x+1/2
70 -y,z,x+1/2
71 -y,-z+1/2,x
72 y,z+1/2,-x
73 y+1/4,x+3/4,-z+3/4
74 -y+3/4,-x+1/4,z+1/4
75 -y+1/4,-x+1/4,-z+1/4
76 y+3/4,x+3/4,z+3/4
77 y+3/4,-x+3/4,z+1/4
78 -y+1/4,x+1/4,-z+3/4
79 -y+3/4,x+1/4,z+3/4
80 y+1/4,-x+3/4,-z+1/4
81 x+1/4,z+3/4,-y+3/4
82 -x+3/4,-z+1/4,y+1/4
83 -x+3/4,z+1/4,y+3/4
84 x+1/4,-z+3/4,-y+1/4
85 -x+1/4,-z+1/4,-y+1/4
86 x+3/4,z+3/4,y+3/4
87 x+3/4,-z+3/4,y+1/4
88 -x+1/4,z+1/4,-y+3/4
89 z+1/4,y+3/4,-x+3/4
90 -z+3/4,-y+1/4,x+1/4
91 z+3/4,-y+3/4,x+1/4
92 -z+1/4,y+1/4,-x+3/4
93 -z+3/4,y+1/4,x+3/4
94 z+1/4,-y+3/4,-x+1/4
95 -z+1/4,-y+1/4,-x+1/4
96 z+3/4,y+3/4,x+3/4

loop_
_atom_site_label
_atom_site_occupancy
_atom_site_fract_x
_atom_site_fract_y
_atom_site_fract_z
_atom_site_adp_type
_atom_site_U_iso_or_equiv
_atom_site_type_symbol
La 1.0 0.250000 0.125000 0.000000 Uiso 0.00497(15) La
ZrTa 0.75 0.000000 0.000000 0.000000 Uiso 0.00319(10) Zr
TaZr 0.25 0.000000 0.000000 0.000000 Uiso 0.00319(10) Ta
Li1 0.104(9) 0.764(5) 0.132(8) 0.00(2) Uiso 0.014(14) Li
Li2 0.422(10) 0.6531(4) 0.1731(5) 0.0617(4) Uiso 0.022(2) Li
O 1.0 0.19666(5) 0.28124(5) 0.10143(6) Uiso 0.00869(16) O

loop_
_atom_site_aniso_label
_atom_site_aniso_U_11
_atom_site_aniso_U_22
_atom_site_aniso_U_33
_atom_site_aniso_U_12
_atom_site_aniso_U_13
_atom_site_aniso_U_23
La 0.0035(2) 0.0079(3) 0.0035(2) 0.0000 0.0023(3) 0.0000
ZrTa 0.00319(17) 0.00319(17) 0.00319(17) -0.0002(2) -0.0002(2) -0.0002(2)
TaZr 0.00319(17) 0.00319(17) 0.00319(17) -0.0002(2) -0.0002(2) -0.0002(2)
O 0.0089(3) 0.0061(3) 0.0111(3) 0.0002(2) 0.0017(2) 0.0007(2)
